data_8106867
loop_
_publ_author_name
'Ha, Kwang'

_publ_section_title
;
 Crystal structure of di(\m2-chlorido)bis[2-(2-pyridyl)phenyl-\k2 N,C
 1]dipalladium(II), C22H16Cl2N2Pd2
;
_journal_issue 1
_journal_name_full 'Zeitschrift f\"ur Kristallographie - New Crystal Structures'
_journal_page_first 331
_journal_page_last 332
_journal_paper_doi 10.1515/ncrs-2015-0203
_journal_volume 231
_journal_year 2016
_chemical_formula_moiety 'C22 H16 Cl2 N2 Pd2'
_chemical_formula_sum 'C22 H16 Cl2 N2 Pd2'
_chemical_formula_weight 592.07
_chemical_name_systematic
; 
di(\m~2~-chlorido)bis[2-(2-pyridyl)phenyl-\k^2^<i>N,C</i>^1^]dipalladium(II)
;
_space_group_crystal_system monoclinic
_space_group_IT_number 14
_space_group_name_Hall '-P 2ybc'
_space_group_name_H-M_alt 'P 1 21/c 1'
_atom_sites_solution_hydrogens geom
_atom_sites_solution_primary direct
_atom_sites_solution_secondary difmap
_cell_angle_alpha 90
_cell_angle_beta 112.211(2)
_cell_angle_gamma 90
_cell_formula_units_Z 2
_cell_length_a 7.2249(6)
_cell_length_b 17.0538(14)
_cell_length_c 8.4291(7)
_cell_measurement_reflns_used 3585
_cell_measurement_temperature 200(2)
_cell_measurement_theta_max 25.99
_cell_measurement_theta_min 2.39
_cell_volume 961.50(14)
_computing_cell_refinement 'SAINT (Bruker, 2000)'
_computing_data_collection 'SMART (Bruker, 2000)'
_computing_data_reduction 'SAINT (Bruker, 2000)'
_computing_molecular_graphics 'ORTEP-III (Farrugia, 1997)'
_computing_publication_material 'SHELXL-2014/7 (Sheldrick, 2014)'
_computing_structure_refinement 'SHELXL-2014/7 (Sheldrick, 2014)'
_computing_structure_solution 'SHELXS-97 (Sheldrick, 1997)'
_diffrn_ambient_temperature 200(2)
_diffrn_measured_fraction_theta_full 0.989
_diffrn_measured_fraction_theta_max 0.977
_diffrn_measurement_device_type 'Bruker SMART 1000 CCD'
_diffrn_measurement_method '\f and \w scans'
_diffrn_radiation_type MoK\a
_diffrn_radiation_wavelength 0.71073
_diffrn_reflns_av_R_equivalents 0.0176
_diffrn_reflns_av_unetI/netI 0.0186
_diffrn_reflns_Laue_measured_fraction_full 0.989
_diffrn_reflns_Laue_measured_fraction_max 0.977
_diffrn_reflns_limit_h_max 8
_diffrn_reflns_limit_h_min -8
_diffrn_reflns_limit_k_max 20
_diffrn_reflns_limit_k_min -16
_diffrn_reflns_limit_l_max 10
_diffrn_reflns_limit_l_min -10
_diffrn_reflns_number 5610
_diffrn_reflns_point_group_measured_fraction_full 0.989
_diffrn_reflns_point_group_measured_fraction_max 0.977
_diffrn_reflns_theta_full 25.242
_diffrn_reflns_theta_max 26.033
_diffrn_reflns_theta_min 2.389
_diffrn_source 'fine-focus sealed tube'
_exptl_absorpt_coefficient_mu 2.159
_exptl_absorpt_correction_T_max 1.000
_exptl_absorpt_correction_T_min 0.775
_exptl_absorpt_correction_type multi-scan
_exptl_absorpt_process_details SADABS
_exptl_crystal_colour yellow
_exptl_crystal_density_diffrn 2.045
_exptl_crystal_description block
_exptl_crystal_F_000 576
_exptl_crystal_size_max 0.36
_exptl_crystal_size_mid 0.20
_exptl_crystal_size_min 0.09
_refine_diff_density_max 0.991
_refine_diff_density_min -0.491
_refine_diff_density_rms 0.075
_refine_ls_extinction_coef .
_refine_ls_extinction_method none
_refine_ls_goodness_of_fit_ref 1.237
_refine_ls_hydrogen_treatment constr
_refine_ls_matrix_type full
_refine_ls_number_parameters 127
_refine_ls_number_reflns 1847
_refine_ls_number_restraints 0
_refine_ls_restrained_S_all 1.237
_refine_ls_R_factor_all 0.0295
_refine_ls_R_factor_gt 0.0217
_refine_ls_shift/su_max 0.002
_refine_ls_shift/su_mean 0.000
_refine_ls_structure_factor_coef Fsqd
_refine_ls_weighting_details 'w=1/[\s^2^(Fo^2^)+(0.0140P)^2^+0.6000P] where P=(Fo^2^+2Fc^2^)/3'
_refine_ls_weighting_scheme calc
_refine_ls_wR_factor_gt 0.0462
_refine_ls_wR_factor_ref 0.0496
_reflns_Friedel_coverage 0.000
_reflns_Friedel_fraction_full .
_reflns_Friedel_fraction_max .
_reflns_number_gt 1499
_reflns_number_total 1847
_reflns_threshold_expression 'I > 2\s(I)'
_cod_data_source_file suppl_ncrs-2015-0203_suppl.cif
_cod_data_source_block Pd(2ppy)
_cod_depositor_comments
;
The following automatic conversions were performed:

data item '_exptl_absorpt_correction_type' value 'Multi-scan' was
changed to 'multi-scan' in accordance with the built-in table derived
from the CIF Core dictionary named 'cif_core.dic' version 2.4.5 last
updated on 2014-11-21.

Automatic conversion script
Id: cif_fix_values 8738 2021-04-28 16:35:53Z antanas 
;
_cod_original_sg_symbol_H-M 'P 21/c'
_cod_database_code 8106867
_shelx_space_group_comment
;
The symmetry employed for this shelxl refinement is uniquely defined
by the following loop, which should always be used as a source of
symmetry information in preference to the above space-group names.
They are only intended as comments.
;
_shelxl_version_number 2014/6

loop_
_space_group_symop_operation_xyz
'x, y, z'
'-x, y+1/2, -z+1/2'
'-x, -y, -z'
'x, -y-1/2, z-1/2'

loop_
_atom_site_label
_atom_site_type_symbol
_atom_site_fract_x
_atom_site_fract_y
_atom_site_fract_z
_atom_site_U_iso_or_equiv
_atom_site_adp_type
_atom_site_occupancy
_atom_site_site_symmetry_order
_atom_site_calc_flag
_atom_site_refinement_flags_posn
_atom_site_refinement_flags_adp
_atom_site_refinement_flags_occupancy
_atom_site_disorder_assembly
_atom_site_disorder_group
Pd1 Pd 0.38634(3) 0.50092(2) 0.27423(2) 0.02573(8) Uani 1 1 d . . . . .
Cl1 Cl 0.41728(14) 0.41079(5) 0.50327(9) 0.0462(2) Uani 1 1 d . . . . .
N1 N 0.2342(4) 0.42867(15) 0.0812(3) 0.0280(6) Uani 0.5 1 d . . P A 1
C11A C 0.2342(4) 0.42867(15) 0.0812(3) 0.0280(6) Uani 0.5 1 d . . P A 2
C1 C 0.1917(4) 0.35151(18) 0.0984(4) 0.0351(7) Uani 1 1 d . . . . .
H1 H 0.2297 0.3293 0.2095 0.042 Uiso 1 1 calc R U . A 1
C2 C 0.0938(5) 0.30560(19) -0.0448(4) 0.0408(8) Uani 1 1 d . . . . .
H2 H 0.0660 0.2521 -0.0314 0.049 Uiso 1 1 calc R U . . .
C3 C 0.0369(5) 0.3376(2) -0.2065(4) 0.0455(8) Uani 1 1 d . . . . .
H3 H -0.0317 0.3064 -0.3046 0.055 Uiso 1 1 calc R U . . .
C4 C 0.0799(4) 0.4154(2) -0.2253(4) 0.0399(7) Uani 1 1 d . . . . .
H4 H 0.0400 0.4378 -0.3365 0.048 Uiso 1 1 calc R U . . .
C5 C 0.1818(4) 0.46061(18) -0.0813(3) 0.0290(6) Uani 1 1 d . . . . .
C6 C 0.2428(4) 0.54217(17) -0.0827(3) 0.0286(6) Uani 1 1 d . . . . .
C7 C 0.2114(4) 0.58675(19) -0.2292(4) 0.0375(7) Uani 1 1 d . . . . .
H7 H 0.1418 0.5646 -0.3391 0.045 Uiso 1 1 calc R U . . .
C8 C 0.2804(4) 0.66277(19) -0.2157(4) 0.0402(8) Uani 1 1 d . . . . .
H8 H 0.2587 0.6930 -0.3158 0.048 Uiso 1 1 calc R U . . .
C9 C 0.3818(5) 0.69480(18) -0.0544(4) 0.0377(7) Uani 1 1 d . . . . .
H9 H 0.4285 0.7474 -0.0436 0.045 Uiso 1 1 calc R U . . .
C10 C 0.4147(4) 0.64983(17) 0.0907(4) 0.0339(7) Uani 1 1 d . . . . .
H10 H 0.4847 0.6718 0.2008 0.041 Uiso 1 1 calc R U . A 1
C11 C 0.3473(4) 0.57377(15) 0.0774(3) 0.0288(6) Uani 0.5 1 d . . P A 1
N1A N 0.3473(4) 0.57377(15) 0.0774(3) 0.0288(6) Uani 0.5 1 d . . P A 2

loop_
_atom_site_aniso_label
_atom_site_aniso_U_11
_atom_site_aniso_U_22
_atom_site_aniso_U_33
_atom_site_aniso_U_23
_atom_site_aniso_U_13
_atom_site_aniso_U_12
Pd1 0.03325(13) 0.02234(13) 0.02099(12) -0.00016(8) 0.00955(9) 0.00044(9)
Cl1 0.0725(6) 0.0331(4) 0.0264(4) 0.0002(3) 0.0113(4) -0.0101(4)
N1 0.0260(13) 0.0303(15) 0.0285(13) -0.0035(11) 0.0112(11) 0.0020(11)
C11A 0.0260(13) 0.0303(15) 0.0285(13) -0.0035(11) 0.0112(11) 0.0020(11)
C1 0.0360(16) 0.0328(17) 0.0387(17) -0.0052(13) 0.0165(13) -0.0031(13)
C2 0.0425(18) 0.0368(18) 0.048(2) -0.0129(15) 0.0228(15) -0.0123(14)
C3 0.0432(19) 0.055(2) 0.0401(19) -0.0191(16) 0.0176(15) -0.0187(16)
C4 0.0373(17) 0.055(2) 0.0273(15) -0.0060(15) 0.0120(13) -0.0062(15)
C5 0.0234(14) 0.0359(17) 0.0276(15) -0.0039(12) 0.0095(12) 0.0016(12)
C6 0.0271(14) 0.0333(16) 0.0264(15) 0.0029(12) 0.0115(12) 0.0067(12)
C7 0.0340(16) 0.0486(19) 0.0280(15) 0.0074(14) 0.0097(13) 0.0064(15)
C8 0.0393(17) 0.046(2) 0.0374(18) 0.0190(15) 0.0168(14) 0.0121(15)
C9 0.0418(18) 0.0303(17) 0.0482(19) 0.0129(14) 0.0249(15) 0.0101(14)
C10 0.0380(17) 0.0294(16) 0.0381(17) 0.0014(13) 0.0189(14) 0.0046(13)
C11 0.0309(14) 0.0279(14) 0.0294(13) 0.0017(11) 0.0134(11) 0.0064(11)
N1A 0.0309(14) 0.0279(14) 0.0294(13) 0.0017(11) 0.0134(11) 0.0064(11)

loop_
_atom_type_symbol
_atom_type_description
_atom_type_scat_dispersion_real
_atom_type_scat_dispersion_imag
_atom_type_scat_source
C C 0.0033 0.0016 'International Tables Vol C Tables 4.2.6.8 and 6.1.1.4'
H H 0.0000 0.0000 'International Tables Vol C Tables 4.2.6.8 and 6.1.1.4'
Cl Cl 0.1484 0.1585 'International Tables Vol C Tables 4.2.6.8 and 6.1.1.4'
N N 0.0061 0.0033 'International Tables Vol C Tables 4.2.6.8 and 6.1.1.4'
Pd Pd -0.9988 1.0072 'International Tables Vol C Tables 4.2.6.8 and 6.1.1.4'

loop_
_geom_angle_atom_site_label_1
_geom_angle_atom_site_label_2
_geom_angle_atom_site_label_3
_geom_angle
_geom_angle_site_symmetry_1
_geom_angle_site_symmetry_3
C11 Pd1 N1 81.19(10) . .
N1A Pd1 C11A 81.19(10) . .
N1A Pd1 Cl1 96.56(8) . 3_666
C11 Pd1 Cl1 96.56(8) . 3_666
N1 Pd1 Cl1 176.43(7) . 3_666
C11A Pd1 Cl1 176.43(7) . 3_666
N1A Pd1 Cl1 177.21(7) . .
C11 Pd1 Cl1 177.21(7) . .
N1 Pd1 Cl1 96.58(8) . .
C11A Pd1 Cl1 96.58(8) . .
Cl1 Pd1 Cl1 85.75(3) 3_666 .
Pd1 Cl1 Pd1 94.25(3) 3_666 .
C1 N1 C5 119.5(3) . .
C1 N1 Pd1 125.4(2) . .
C5 N1 Pd1 114.91(19) . .
C1 C11A C5 119.5(3) . .
C1 C11A Pd1 125.4(2) . .
C5 C11A Pd1 114.91(19) . .
C11A C1 C2 120.7(3) . .
N1 C1 C2 120.7(3) . .
N1 C1 H1 119.6 . .
C2 C1 H1 119.6 . .
C3 C2 C1 120.0(3) . .
C3 C2 H2 120.0 . .
C1 C2 H2 120.0 . .
C2 C3 C4 119.8(3) . .
C2 C3 H3 120.1 . .
C4 C3 H3 120.1 . .
C3 C4 C5 119.9(3) . .
C3 C4 H4 120.1 . .
C5 C4 H4 120.1 . .
C11A C5 C4 120.1(3) . .
N1 C5 C4 120.1(3) . .
C11A C5 C6 114.3(2) . .
N1 C5 C6 114.3(2) . .
C4 C5 C6 125.6(3) . .
N1A C6 C7 119.9(3) . .
C11 C6 C7 119.9(3) . .
N1A C6 C5 114.7(2) . .
C11 C6 C5 114.7(2) . .
C7 C6 C5 125.3(3) . .
C8 C7 C6 120.5(3) . .
C8 C7 H7 119.8 . .
C6 C7 H7 119.8 . .
C7 C8 C9 119.4(3) . .
C7 C8 H8 120.3 . .
C9 C8 H8 120.3 . .
C10 C9 C8 119.8(3) . .
C10 C9 H9 120.1 . .
C8 C9 H9 120.1 . .
N1A C10 C9 120.8(3) . .
C11 C10 C9 120.8(3) . .
C11 C10 H10 119.6 . .
C9 C10 H10 119.6 . .
C10 C11 C6 119.5(2) . .
C10 C11 Pd1 125.6(2) . .
C6 C11 Pd1 114.9(2) . .
C10 N1A C6 119.5(2) . .
C10 N1A Pd1 125.6(2) . .
C6 N1A Pd1 114.9(2) . .

loop_
_geom_bond_atom_site_label_1
_geom_bond_atom_site_label_2
_geom_bond_distance
_geom_bond_site_symmetry_2
Pd1 N1A 2.005(2) .
Pd1 C11 2.005(2) .
Pd1 N1 2.006(2) .
Pd1 C11A 2.006(2) .
Pd1 Cl1 2.4054(8) 3_666
Pd1 Cl1 2.4111(8) .
Cl1 Pd1 2.4053(8) 3_666
N1 C1 1.371(4) .
N1 C5 1.387(4) .
C11A C1 1.371(4) .
C11A C5 1.387(4) .
C1 C2 1.387(4) .
C1 H1 0.9500 .
C2 C3 1.379(5) .
C2 H2 0.9500 .
C3 C4 1.386(4) .
C3 H3 0.9500 .
C4 C5 1.391(4) .
C4 H4 0.9500 .
C5 C6 1.460(4) .
C6 N1A 1.383(4) .
C6 C11 1.383(4) .
C6 C7 1.393(4) .
C7 C8 1.378(4) .
C7 H7 0.9500 .
C8 C9 1.389(4) .
C8 H8 0.9500 .
C9 C10 1.386(4) .
C9 H9 0.9500 .
C10 N1A 1.375(4) .
C10 C11 1.375(4) .
C10 H10 0.9500 .

loop_
_geom_torsion_atom_site_label_1
_geom_torsion_atom_site_label_2
_geom_torsion_atom_site_label_3
_geom_torsion_atom_site_label_4
_geom_torsion
_geom_torsion_site_symmetry_1
_geom_torsion_site_symmetry_2
_geom_torsion_site_symmetry_3
_geom_torsion_site_symmetry_4
C5 C11A C1 C2 -1.2(4) . . . .
Pd1 C11A C1 C2 -176.7(2) . . . .
C5 N1 C1 C2 -1.2(4) . . . .
Pd1 N1 C1 C2 -176.7(2) . . . .
C11A C1 C2 C3 -0.5(4) . . . .
N1 C1 C2 C3 -0.5(4) . . . .
C1 C2 C3 C4 0.8(5) . . . .
C2 C3 C4 C5 0.5(5) . . . .
C1 C11A C5 C4 2.5(4) . . . .
Pd1 C11A C5 C4 178.5(2) . . . .
C1 C11A C5 C6 -177.5(2) . . . .
Pd1 C11A C5 C6 -1.4(3) . . . .
C1 N1 C5 C4 2.5(4) . . . .
Pd1 N1 C5 C4 178.5(2) . . . .
C1 N1 C5 C6 -177.5(2) . . . .
Pd1 N1 C5 C6 -1.4(3) . . . .
C3 C4 C5 C11A -2.2(4) . . . .
C3 C4 C5 N1 -2.2(4) . . . .
C3 C4 C5 C6 177.7(3) . . . .
C11A C5 C6 N1A 1.6(3) . . . .
C4 C5 C6 N1A -178.3(3) . . . .
N1 C5 C6 C11 1.6(3) . . . .
C4 C5 C6 C11 -178.3(3) . . . .
C11A C5 C6 C7 178.7(3) . . . .
N1 C5 C6 C7 178.7(3) . . . .
C4 C5 C6 C7 -1.3(4) . . . .
N1A C6 C7 C8 -1.3(4) . . . .
C11 C6 C7 C8 -1.3(4) . . . .
C5 C6 C7 C8 -178.1(3) . . . .
C6 C7 C8 C9 0.0(4) . . . .
C7 C8 C9 C10 0.8(4) . . . .
C8 C9 C10 N1A -0.3(4) . . . .
C8 C9 C10 C11 -0.3(4) . . . .
C9 C10 C11 C6 -1.0(4) . . . .
C9 C10 C11 Pd1 179.0(2) . . . .
C7 C6 C11 C10 1.8(4) . . . .
C5 C6 C11 C10 179.0(2) . . . .
C7 C6 C11 Pd1 -178.3(2) . . . .
C5 C6 C11 Pd1 -1.1(3) . . . .
C9 C10 N1A C6 -1.0(4) . . . .
C9 C10 N1A Pd1 179.0(2) . . . .
C7 C6 N1A C10 1.8(4) . . . .
C5 C6 N1A C10 179.0(2) . . . .
C7 C6 N1A Pd1 -178.3(2) . . . .
C5 C6 N1A Pd1 -1.1(3) . . . .
